data_7709647
loop_
_publ_author_name
'Lin, Wei-Quan'
'Wang, Dan-Ru'
'Long, Wei-Jian'
'Lin, Li-Shan'
'Tao, Ze-Xian'
'Liu, Jun-Liang'
'Liu, Zhao-Qing'
'Leng, Ji-Dong'

_publ_section_title
;
 Stereoisomeric coordination polymers based on facial and meridional
 six-coordinate dysprosium(III)
;
_journal_name_full 'Dalton Transactions'
_journal_paper_doi 10.1039/D2DT00334A
_journal_year 2022
_chemical_formula_moiety 'C39 H36 Cl3 Dy O3 P3, 1.75(C H4 O)'
_chemical_formula_sum 'C40.75 H43 Cl3 Dy O4.75 P3'
_chemical_formula_weight 970.51
_space_group_crystal_system triclinic
_space_group_IT_number 2
_space_group_name_Hall '-P 1'
_space_group_name_H-M_alt 'P -1'
_atom_sites_solution_hydrogens geom
_atom_sites_solution_primary iterative
_audit_creation_date 2021-12-20
_audit_creation_method
;
Olex2 1.5
(compiled 2021.12.09 svn.r5202d8cf for OlexSys, GUI svn.r6439)
;
_audit_update_record
;
2021-12-30 deposited with the CCDC.	2022-02-24 downloaded from the CCDC.
;
_cell_angle_alpha 105.698(3)
_cell_angle_beta 97.442(3)
_cell_angle_gamma 115.579(4)
_cell_formula_units_Z 2
_cell_length_a 12.7559(5)
_cell_length_b 13.5242(6)
_cell_length_c 14.6360(4)
_cell_measurement_reflns_used 11689
_cell_measurement_temperature 100.00(10)
_cell_measurement_theta_max 27.6720
_cell_measurement_theta_min 2.6800
_cell_volume 2102.42(18)
_computing_cell_refinement 'CrysAlisPro 1.171.38.43f (Rigaku OD, 2015)'
_computing_data_collection 'CrysAlisPro 1.171.38.43f (Rigaku OD, 2015)'
_computing_data_reduction 'CrysAlisPro 1.171.38.43f (Rigaku OD, 2015)'
_computing_molecular_graphics 'Olex2 1.5 (Dolomanov et al., 2009)'
_computing_publication_material 'Olex2 1.5 (Dolomanov et al., 2009)'
_computing_structure_refinement 'SHELXL 2017/1 (Sheldrick, 2015)'
_computing_structure_solution 'olex2.solve 1.5 (Bourhis et al., 2015)'
_diffrn_ambient_environment N~2~
_diffrn_ambient_temperature 100.00(10)
_diffrn_detector 'CCD plate'
_diffrn_detector_area_resol_mean 5.2684
_diffrn_detector_type AtlasS2
_diffrn_measured_fraction_theta_full 0.999
_diffrn_measured_fraction_theta_max 0.886
_diffrn_measurement_details
;
List of Runs (angles in degrees, time in seconds):

  # Type    Start    End  Width  t~exp~   \w     \q     \k     \f   Frames
#--------------------------------------------------------------------------
  1  \w    -39.00  59.00   1.00    3.00    --  -11.59  57.00 120.00   98
  2  \w     36.00  66.00   1.00    3.00    --   11.74 178.00 -30.00   30
  3  \w    -56.00 -29.00   1.00    3.00    --   11.74 -37.00 -30.00   27
  4  \w    -18.00  17.00   1.00    3.00    --  -11.59 -99.00-120.00   35
  5  \w    -20.00  53.00   1.00    3.00    --   11.74 -99.00-120.00   73
  6  \w    -82.00  15.00   1.00    3.00    --  -11.59 -57.00 -30.00   97
  7  \w    -68.00 -23.00   1.00    3.00    --  -11.59 125.00 -26.43   45
  8  \w    -85.00  11.00   1.00    3.00    --  -11.59 -37.00  90.00   96
  9  \w     15.00  52.00   1.00    3.00    --  -11.59  37.00 -90.00   37
 10  \w    -92.00  -7.00   1.00    3.00    --  -11.59 -19.00-180.00   85
 11  \w     -3.00  53.00   1.00    3.00    --   11.74 -99.00   0.00   56
;
_diffrn_measurement_device 'four-circle diffractometer'
_diffrn_measurement_device_type 'SuperNova, Dual, Cu at zero, AtlasS2'
_diffrn_measurement_method '\w scans'
_diffrn_orient_matrix_type 'CrysAlisPro convention (1999,Acta A55,543-557)'
_diffrn_orient_matrix_UB_11 -0.0583609000
_diffrn_orient_matrix_UB_12 -0.0327273000
_diffrn_orient_matrix_UB_13 0.0050630000
_diffrn_orient_matrix_UB_21 -0.0051294000
_diffrn_orient_matrix_UB_22 -0.0525627000
_diffrn_orient_matrix_UB_23 -0.0323042000
_diffrn_orient_matrix_UB_31 0.0264718000
_diffrn_orient_matrix_UB_32 -0.0081680000
_diffrn_orient_matrix_UB_33 0.0410698000
_diffrn_radiation_monochromator mirror
_diffrn_radiation_probe x-ray
_diffrn_radiation_type 'Mo K\a'
_diffrn_radiation_wavelength 0.71073
_diffrn_reflns_av_R_equivalents 0.0664
_diffrn_reflns_av_unetI/netI 0.0801
_diffrn_reflns_Laue_measured_fraction_full 0.999
_diffrn_reflns_Laue_measured_fraction_max 0.886
_diffrn_reflns_limit_h_max 17
_diffrn_reflns_limit_h_min -17
_diffrn_reflns_limit_k_max 18
_diffrn_reflns_limit_k_min -18
_diffrn_reflns_limit_l_max 19
_diffrn_reflns_limit_l_min -20
_diffrn_reflns_number 37423
_diffrn_reflns_point_group_measured_fraction_full 0.999
_diffrn_reflns_point_group_measured_fraction_max 0.886
_diffrn_reflns_theta_full 25.242
_diffrn_reflns_theta_max 29.589
_diffrn_reflns_theta_min 2.025
_diffrn_source 'micro-focus sealed X-ray tube'
_diffrn_source_type 'SuperNova (Mo) X-ray Source'
_exptl_absorpt_coefficient_mu 2.123
_exptl_absorpt_correction_T_max 1.00000
_exptl_absorpt_correction_T_min 0.77059
_exptl_absorpt_correction_type multi-scan
_exptl_absorpt_process_details
;
CrysAlisPro 1.171.38.43f (Rigaku Oxford Diffraction, 2015)
Empirical absorption correction using spherical harmonics,
 implemented in SCALE3 ABSPACK scaling algorithm.
;
_exptl_crystal_colour colourless
_exptl_crystal_colour_primary colourless
_exptl_crystal_density_diffrn 1.533
_exptl_crystal_description block
_exptl_crystal_F_000 975
_exptl_crystal_size_max 0.13
_exptl_crystal_size_mid 0.12
_exptl_crystal_size_min 0.11
_refine_diff_density_max 2.834
_refine_diff_density_min -1.259
_refine_diff_density_rms 0.171
_refine_ls_extinction_method none
_refine_ls_goodness_of_fit_ref 1.057
_refine_ls_hydrogen_treatment constr
_refine_ls_matrix_type full
_refine_ls_number_parameters 487
_refine_ls_number_reflns 10482
_refine_ls_number_restraints 0
_refine_ls_restrained_S_all 1.057
_refine_ls_R_factor_all 0.0674
_refine_ls_R_factor_gt 0.0499
_refine_ls_shift/su_max 0.001
_refine_ls_shift/su_mean 0.000
_refine_ls_structure_factor_coef Fsqd
_refine_ls_weighting_details 'w=1/[\s^2^(Fo^2^)+(0.0499P)^2^+1.8852P] where P=(Fo^2^+2Fc^2^)/3'
_refine_ls_weighting_scheme calc
_refine_ls_wR_factor_gt 0.1090
_refine_ls_wR_factor_ref 0.1199
_reflns_Friedel_coverage 0.000
_reflns_number_gt 8528
_reflns_number_total 10482
_reflns_threshold_expression 'I > 2\s(I)'
_cod_data_source_file d2dt00334a2.cif
_cod_data_source_block 125-w7
_cod_original_cell_volume 2102.43(15)
_cod_database_code 7709647
_shelx_shelxl_version_number 2017/1
_shelx_space_group_comment
;
The symmetry employed for this shelxl refinement is uniquely defined
by the following loop, which should always be used as a source of
symmetry information in preference to the above space-group names.
They are only intended as comments.
;
_olex2_refinement_description
;
1. Fixed Uiso
 At 1.2 times of:
  All C(H) groups, All C(H,H) groups
 At 1.5 times of:
  All C(H,H,H) groups, All O(H) groups
2. Others
 Fixed Sof: O5(0.5) H5A(0.5) C42(0.5) H42A(0.5) H42B(0.5) H42C(0.5) O7(0.25)
 H7(0.25) C40(0.25) H40A(0.25) H40B(0.25) H40C(0.25)
3.a Secondary CH2 refined with riding coordinates:
 C7(H7A,H7B), C20(H20A,H20B), C39(H39A,H39B)
3.b Aromatic/amide H refined with riding coordinates:
 C2(H2), C3(H3), C4(H4), C5(H5), C6(H6), C9(H9), C10(H10), C11(H11), C12(H12),
 C13(H13), C15(H15), C16(H16), C17(H17), C18(H18), C19(H19), C22(H22), C23(H23),
  C24(H24), C25(H25), C26(H26), C28(H28), C29(H29), C30(H30), C31(H31),
 C32(H32), C34(H34), C35(H35), C36(H36), C37(H37), C38(H38)
3.c Idealised Me refined as rotating group:
 C41(H41A,H41B,H41C), C42(H42A,H42B,H42C), C40(H40A,H40B,H40C)
3.d Idealised tetrahedral OH refined as rotating group:
 O4(H4A), O5(H5A), O7(H7)
;
_olex2_submission_special_instructions 'No special instructions were received'
_oxdiff_exptl_absorpt_empirical_details
;
Empirical correction (ABSPACK) includes:
- Absorption correction using spherical harmonics
- Frame scaling
- Detector area scaling
;
_oxdiff_exptl_absorpt_empirical_full_max 1.517
_oxdiff_exptl_absorpt_empirical_full_min 0.728

loop_
_space_group_symop_operation_xyz
'x, y, z'
'-x, -y, -z'

loop_
_atom_site_label
_atom_site_type_symbol
_atom_site_fract_x
_atom_site_fract_y
_atom_site_fract_z
_atom_site_U_iso_or_equiv
_atom_site_adp_type
_atom_site_occupancy
_atom_site_site_symmetry_order
_atom_site_calc_flag
_atom_site_refinement_flags_posn
_atom_site_refinement_flags_adp
_atom_site_refinement_flags_occupancy
_atom_site_disorder_assembly
_atom_site_disorder_group
Dy1 Dy 0.27520(2) 1.01275(2) 0.23123(2) 0.01490(8) Uani 1 1 d . . . . .
Cl1 Cl 0.39678(11) 1.19713(10) 0.40016(8) 0.0227(2) Uani 1 1 d . . . . .
Cl2 Cl 0.06812(10) 0.94856(11) 0.27061(9) 0.0260(3) Uani 1 1 d . . . . .
Cl3 Cl 0.18103(10) 0.83125(10) 0.05933(8) 0.0189(2) Uani 1 1 d . . . . .
P1 P 0.36023(10) 0.84985(10) 0.36931(8) 0.0136(2) Uani 1 1 d . . . . .
P2 P 0.15687(10) 1.16387(10) 0.10951(8) 0.0134(2) Uani 1 1 d . . . . .
P3 P 0.56254(10) 1.12282(10) 0.15326(8) 0.0151(2) Uani 1 1 d . . . . .
O1 O 0.3217(3) 0.9096(3) 0.3089(2) 0.0157(6) Uani 1 1 d . . . . .
O2 O 0.2308(3) 1.1210(3) 0.1597(2) 0.0168(7) Uani 1 1 d . . . . .
O3 O 0.4489(3) 1.0767(3) 0.1852(2) 0.0162(6) Uani 1 1 d . . . . .
C1 C 0.1458(4) 1.2784(4) 0.1970(3) 0.0143(9) Uani 1 1 d . . . . .
C2 C 0.0857(4) 1.3331(4) 0.1654(3) 0.0203(10) Uani 1 1 d . . . . .
H2 H 0.049656 1.309343 0.098250 0.024 Uiso 1 1 calc R U . . .
C3 C 0.0791(5) 1.4229(4) 0.2333(4) 0.0265(11) Uani 1 1 d . . . . .
H3 H 0.040379 1.460479 0.211887 0.032 Uiso 1 1 calc R U . . .
C4 C 0.1312(5) 1.4561(4) 0.3340(4) 0.0260(11) Uani 1 1 d . . . . .
H4 H 0.125287 1.514851 0.379968 0.031 Uiso 1 1 calc R U . . .
C5 C 0.1914(5) 1.4025(5) 0.3658(4) 0.0295(12) Uani 1 1 d . . . . .
H5 H 0.226655 1.426010 0.433040 0.035 Uiso 1 1 calc R U . . .
C6 C 0.1999(4) 1.3133(4) 0.2980(3) 0.0222(10) Uani 1 1 d . . . . .
H6 H 0.240952 1.277583 0.319547 0.027 Uiso 1 1 calc R U . . .
C7 C 0.0036(4) 1.0493(4) 0.0447(3) 0.0158(9) Uani 1 1 d . . . . .
H7A H -0.033254 1.015003 0.090204 0.019 Uiso 1 1 calc R U . . .
H7B H -0.042343 1.083356 0.021115 0.019 Uiso 1 1 calc R U . . .
C8 C 0.2269(4) 1.2210(4) 0.0228(3) 0.0166(9) Uani 1 1 d . . . . .
C9 C 0.3486(4) 1.2523(4) 0.0339(3) 0.0219(10) Uani 1 1 d . . . . .
H9 H 0.390266 1.239474 0.082453 0.026 Uiso 1 1 calc R U . . .
C10 C 0.4063(5) 1.3024(5) -0.0282(4) 0.0296(12) Uani 1 1 d . . . . .
H10 H 0.487615 1.324141 -0.020886 0.036 Uiso 1 1 calc R U . . .
C11 C 0.3451(5) 1.3207(5) -0.1010(4) 0.0324(13) Uani 1 1 d . . . . .
H11 H 0.385029 1.354923 -0.142250 0.039 Uiso 1 1 calc R U . . .
C12 C 0.2242(5) 1.2881(5) -0.1124(4) 0.0294(12) Uani 1 1 d . . . . .
H12 H 0.182646 1.299805 -0.161816 0.035 Uiso 1 1 calc R U . . .
C13 C 0.1641(4) 1.2377(4) -0.0504(3) 0.0222(10) Uani 1 1 d . . . . .
H13 H 0.082648 1.215593 -0.058269 0.027 Uiso 1 1 calc R U . . .
C14 C 0.6624(4) 1.0763(4) 0.2021(3) 0.0162(9) Uani 1 1 d . . . . .
C15 C 0.6129(4) 0.9815(4) 0.2324(3) 0.0221(10) Uani 1 1 d . . . . .
H15 H 0.530735 0.945251 0.228160 0.026 Uiso 1 1 calc R U . . .
C16 C 0.6850(5) 0.9405(5) 0.2690(4) 0.0296(12) Uani 1 1 d . . . . .
H16 H 0.651798 0.877307 0.289799 0.036 Uiso 1 1 calc R U . . .
C17 C 0.8079(5) 0.9948(5) 0.2745(3) 0.0276(12) Uani 1 1 d . . . . .
H17 H 0.856750 0.967280 0.298599 0.033 Uiso 1 1 calc R U . . .
C18 C 0.8569(4) 1.0884(5) 0.2445(3) 0.0232(11) Uani 1 1 d . . . . .
H18 H 0.939132 1.124861 0.249254 0.028 Uiso 1 1 calc R U . . .
C19 C 0.7844(4) 1.1294(4) 0.2068(3) 0.0213(10) Uani 1 1 d . . . . .
H19 H 0.817519 1.191804 0.185094 0.026 Uiso 1 1 calc R U . . .
C20 C 0.5317(4) 1.0679(4) 0.0210(3) 0.0176(9) Uani 1 1 d . . . . .
H20A H 0.480278 1.093806 -0.008069 0.021 Uiso 1 1 calc R U . . .
H20B H 0.607063 1.099449 0.003467 0.021 Uiso 1 1 calc R U . . .
C21 C 0.6383(4) 1.2809(4) 0.1928(3) 0.0189(10) Uani 1 1 d . . . . .
C22 C 0.6102(5) 1.3421(4) 0.2693(3) 0.0242(11) Uani 1 1 d . . . . .
H22 H 0.553032 1.301269 0.297766 0.029 Uiso 1 1 calc R U . . .
C23 C 0.6668(5) 1.4637(5) 0.3034(4) 0.0311(13) Uani 1 1 d . . . . .
H23 H 0.648422 1.504675 0.354990 0.037 Uiso 1 1 calc R U . . .
C24 C 0.7509(6) 1.5240(5) 0.2603(4) 0.0394(15) Uani 1 1 d . . . . .
H24 H 0.789386 1.605838 0.283396 0.047 Uiso 1 1 calc R U . . .
C25 C 0.7780(5) 1.4635(5) 0.1831(4) 0.0354(13) Uani 1 1 d . . . . .
H25 H 0.833598 1.504879 0.153807 0.043 Uiso 1 1 calc R U . . .
C26 C 0.7232(5) 1.3418(4) 0.1489(4) 0.0278(11) Uani 1 1 d . . . . .
H26 H 0.742519 1.301223 0.097697 0.033 Uiso 1 1 calc R U . . .
C27 C 0.3736(4) 0.7312(4) 0.2893(3) 0.0158(9) Uani 1 1 d . . . . .
C28 C 0.3199(4) 0.6911(4) 0.1879(3) 0.0216(10) Uani 1 1 d . . . . .
H28 H 0.282272 0.727486 0.162757 0.026 Uiso 1 1 calc R U . . .
C29 C 0.3237(5) 0.5965(4) 0.1255(3) 0.0260(11) Uani 1 1 d . . . . .
H29 H 0.288779 0.569712 0.057758 0.031 Uiso 1 1 calc R U . . .
C30 C 0.3777(5) 0.5418(4) 0.1615(4) 0.0257(11) Uani 1 1 d . . . . .
H30 H 0.378319 0.477458 0.118301 0.031 Uiso 1 1 calc R U . . .
C31 C 0.4323(5) 0.5819(4) 0.2631(4) 0.0265(11) Uani 1 1 d . . . . .
H31 H 0.470405 0.545497 0.287576 0.032 Uiso 1 1 calc R U . . .
C32 C 0.4290(4) 0.6763(4) 0.3265(3) 0.0214(10) Uani 1 1 d . . . . .
H32 H 0.463955 0.703033 0.394262 0.026 Uiso 1 1 calc R U . . .
C33 C 0.2521(4) 0.7897(4) 0.4331(3) 0.0196(10) Uani 1 1 d . . . . .
C34 C 0.1363(5) 0.7757(5) 0.4054(4) 0.0289(12) Uani 1 1 d . . . . .
H34 H 0.115833 0.799614 0.355110 0.035 Uiso 1 1 calc R U . . .
C35 C 0.0519(5) 0.7261(6) 0.4528(4) 0.0419(15) Uani 1 1 d . . . . .
H35 H -0.025364 0.716740 0.434431 0.050 Uiso 1 1 calc R U . . .
C36 C 0.0818(5) 0.6905(5) 0.5272(4) 0.0309(12) Uani 1 1 d . . . . .
H36 H 0.024349 0.657093 0.558532 0.037 Uiso 1 1 calc R U . . .
C37 C 0.1946(5) 0.7037(4) 0.5554(3) 0.0232(11) Uani 1 1 d . . . . .
H37 H 0.213602 0.678920 0.605537 0.028 Uiso 1 1 calc R U . . .
C38 C 0.2818(4) 0.7542(4) 0.5092(3) 0.0204(10) Uani 1 1 d . . . . .
H38 H 0.359091 0.764222 0.528954 0.025 Uiso 1 1 calc R U . . .
C39 C 0.5035(4) 0.9510(4) 0.4611(3) 0.0157(9) Uani 1 1 d . . . . .
H39A H 0.528976 0.908344 0.493927 0.019 Uiso 1 1 calc R U . . .
H39B H 0.563895 0.986300 0.428955 0.019 Uiso 1 1 calc R U . . .
O4 O 0.2426(7) 1.2508(7) 0.5553(7) 0.143(3) Uani 1 1 d . . . . .
H4A H 0.306101 1.249793 0.553239 0.214 Uiso 1 1 calc R U . . .
C41 C 0.1526(9) 1.1395(7) 0.5388(6) 0.071(2) Uani 1 1 d . . . . .
H41A H 0.091422 1.111888 0.478368 0.106 Uiso 1 1 calc R U . . .
H41B H 0.117110 1.141137 0.592828 0.106 Uiso 1 1 calc R U . . .
H41C H 0.186142 1.087582 0.533712 0.106 Uiso 1 1 calc R U . . .
O5 O -0.0044(9) 0.5965(7) 0.0931(8) 0.055(3) Uani 0.5 1 d . . P A -1
H5A H 0.052410 0.661454 0.102900 0.083 Uiso 0.5 1 calc R U P A -1
C42 C -0.0001(16) 0.5112(14) 0.0175(9) 0.038(3) Uiso 0.5 1 d . . P A -1
H42A H 0.034358 0.544866 -0.028458 0.057 Uiso 0.5 1 calc R U P A -1
H42B H -0.080637 0.446795 -0.016312 0.057 Uiso 0.5 1 calc R U P A -1
H42C H 0.049013 0.483196 0.045090 0.057 Uiso 0.5 1 calc R U P A -1
O7 O 0.3992(16) 1.4119(15) 0.5324(12) 0.045(4) Uiso 0.25 1 d . . P B -1
H7 H 0.388219 1.344688 0.509247 0.068 Uiso 0.25 1 calc R U P B -1
C40 C 0.495(4) 1.486(3) 0.510(3) 0.053(8) Uiso 0.25 1 d . . P B -1
H40A H 0.466852 1.493754 0.449709 0.079 Uiso 0.25 1 calc R U P B -1
H40B H 0.549016 1.454154 0.501462 0.079 Uiso 0.25 1 calc R U P B -1
H40C H 0.536586 1.561243 0.562630 0.079 Uiso 0.25 1 calc R U P B -1

loop_
_atom_site_aniso_label
_atom_site_aniso_U_11
_atom_site_aniso_U_22
_atom_site_aniso_U_33
_atom_site_aniso_U_23
_atom_site_aniso_U_13
_atom_site_aniso_U_12
Dy1 0.01416(12) 0.02075(12) 0.01538(11) 0.00941(9) 0.00533(9) 0.01127(10)
Cl1 0.0252(6) 0.0257(6) 0.0168(5) 0.0084(5) 0.0022(5) 0.0128(5)
Cl2 0.0188(6) 0.0414(7) 0.0279(6) 0.0181(5) 0.0124(5) 0.0184(6)
Cl3 0.0184(6) 0.0206(5) 0.0165(5) 0.0058(4) 0.0028(4) 0.0098(5)
P1 0.0145(6) 0.0153(5) 0.0123(5) 0.0053(4) 0.0030(4) 0.0084(5)
P2 0.0142(6) 0.0149(5) 0.0130(5) 0.0060(4) 0.0033(4) 0.0084(5)
P3 0.0143(6) 0.0187(6) 0.0145(5) 0.0070(5) 0.0057(5) 0.0090(5)
O1 0.0172(16) 0.0220(16) 0.0159(14) 0.0109(13) 0.0063(13) 0.0135(14)
O2 0.0214(17) 0.0187(16) 0.0163(15) 0.0084(13) 0.0066(13) 0.0134(14)
O3 0.0166(16) 0.0208(16) 0.0141(14) 0.0079(13) 0.0060(13) 0.0101(14)
C1 0.013(2) 0.014(2) 0.014(2) 0.0053(17) 0.0052(17) 0.0044(18)
C2 0.021(2) 0.023(2) 0.018(2) 0.0074(19) 0.0040(19) 0.011(2)
C3 0.027(3) 0.021(3) 0.032(3) 0.009(2) 0.011(2) 0.013(2)
C4 0.027(3) 0.017(2) 0.031(3) 0.002(2) 0.017(2) 0.010(2)
C5 0.034(3) 0.033(3) 0.019(2) 0.003(2) 0.012(2) 0.016(3)
C6 0.023(3) 0.022(2) 0.020(2) 0.0053(19) 0.004(2) 0.013(2)
C7 0.019(2) 0.020(2) 0.015(2) 0.0091(18) 0.0082(18) 0.012(2)
C8 0.019(2) 0.017(2) 0.014(2) 0.0038(18) 0.0043(18) 0.010(2)
C9 0.026(3) 0.023(2) 0.022(2) 0.009(2) 0.011(2) 0.015(2)
C10 0.025(3) 0.032(3) 0.037(3) 0.017(2) 0.023(2) 0.013(2)
C11 0.036(3) 0.036(3) 0.031(3) 0.021(2) 0.026(3) 0.013(3)
C12 0.038(3) 0.031(3) 0.028(3) 0.019(2) 0.013(2) 0.017(3)
C13 0.020(2) 0.027(3) 0.023(2) 0.010(2) 0.007(2) 0.013(2)
C14 0.016(2) 0.022(2) 0.015(2) 0.0060(18) 0.0091(18) 0.013(2)
C15 0.020(2) 0.027(3) 0.024(2) 0.012(2) 0.009(2) 0.013(2)
C16 0.030(3) 0.041(3) 0.039(3) 0.027(3) 0.021(2) 0.025(3)
C17 0.028(3) 0.048(3) 0.024(2) 0.018(2) 0.013(2) 0.029(3)
C18 0.016(2) 0.040(3) 0.021(2) 0.012(2) 0.010(2) 0.018(2)
C19 0.016(2) 0.029(3) 0.020(2) 0.012(2) 0.0096(19) 0.010(2)
C20 0.019(2) 0.023(2) 0.014(2) 0.0089(18) 0.0048(19) 0.012(2)
C21 0.019(2) 0.018(2) 0.016(2) 0.0066(18) -0.0003(19) 0.007(2)
C22 0.029(3) 0.022(2) 0.023(2) 0.009(2) 0.006(2) 0.012(2)
C23 0.044(3) 0.026(3) 0.018(2) 0.003(2) -0.001(2) 0.018(3)
C24 0.050(4) 0.022(3) 0.035(3) 0.010(2) 0.000(3) 0.012(3)
C25 0.040(3) 0.033(3) 0.035(3) 0.024(3) 0.011(3) 0.012(3)
C26 0.030(3) 0.027(3) 0.025(2) 0.013(2) 0.007(2) 0.011(2)
C27 0.012(2) 0.015(2) 0.018(2) 0.0052(18) 0.0065(18) 0.0046(19)
C28 0.022(3) 0.020(2) 0.019(2) 0.0058(19) 0.002(2) 0.010(2)
C29 0.030(3) 0.023(3) 0.020(2) 0.003(2) 0.007(2) 0.011(2)
C30 0.026(3) 0.022(2) 0.033(3) 0.010(2) 0.018(2) 0.012(2)
C31 0.027(3) 0.024(3) 0.036(3) 0.013(2) 0.014(2) 0.016(2)
C32 0.026(3) 0.018(2) 0.021(2) 0.0063(19) 0.007(2) 0.011(2)
C33 0.022(2) 0.019(2) 0.016(2) 0.0039(18) 0.0014(19) 0.012(2)
C34 0.023(3) 0.043(3) 0.033(3) 0.027(3) 0.011(2) 0.018(3)
C35 0.022(3) 0.065(4) 0.054(4) 0.034(3) 0.018(3) 0.025(3)
C36 0.028(3) 0.042(3) 0.027(3) 0.016(2) 0.021(2) 0.016(3)
C37 0.029(3) 0.026(3) 0.013(2) 0.0098(19) 0.007(2) 0.010(2)
C38 0.018(2) 0.024(2) 0.018(2) 0.0082(19) 0.0041(19) 0.009(2)
C39 0.013(2) 0.019(2) 0.014(2) 0.0061(18) 0.0011(18) 0.007(2)
O4 0.103(6) 0.125(7) 0.165(8) -0.008(6) 0.058(6) 0.057(6)
C41 0.112(7) 0.066(5) 0.057(5) 0.034(4) 0.047(5) 0.050(6)
O5 0.054(6) 0.038(5) 0.096(7) 0.043(5) 0.049(6) 0.023(5)

loop_
_atom_type_symbol
_atom_type_description
_atom_type_scat_dispersion_real
_atom_type_scat_dispersion_imag
_atom_type_scat_source
C C 0.0033 0.0016 'International Tables Vol C Tables 4.2.6.8 and 6.1.1.4'
H H 0.0000 0.0000 'International Tables Vol C Tables 4.2.6.8 and 6.1.1.4'
Cl Cl 0.1484 0.1585 'International Tables Vol C Tables 4.2.6.8 and 6.1.1.4'
Dy Dy -0.1892 4.4098 'International Tables Vol C Tables 4.2.6.8 and 6.1.1.4'
O O 0.0106 0.0060 'International Tables Vol C Tables 4.2.6.8 and 6.1.1.4'
P P 0.1023 0.0942 'International Tables Vol C Tables 4.2.6.8 and 6.1.1.4'

loop_
_geom_angle_atom_site_label_1
_geom_angle_atom_site_label_2
_geom_angle_atom_site_label_3
_geom_angle
_geom_angle_site_symmetry_1
_geom_angle_site_symmetry_3
_geom_angle_publ_flag
Cl1 Dy1 Cl3 172.59(4) . . ?
Cl2 Dy1 Cl1 94.06(4) . . ?
Cl2 Dy1 Cl3 93.10(4) . . ?
O1 Dy1 Cl1 87.14(8) . . ?
O1 Dy1 Cl2 92.36(8) . . ?
O1 Dy1 Cl3 90.65(8) . . ?
O1 Dy1 O3 93.84(11) . . ?
O2 Dy1 Cl1 90.66(8) . . ?
O2 Dy1 Cl2 87.14(9) . . ?
O2 Dy1 Cl3 91.61(8) . . ?
O2 Dy1 O1 177.71(10) . . ?
O2 Dy1 O3 86.71(11) . . ?
O3 Dy1 Cl1 87.49(8) . . ?
O3 Dy1 Cl2 173.67(7) . . ?
O3 Dy1 Cl3 85.60(8) . . ?
O1 P1 C27 109.88(19) . . ?
O1 P1 C33 111.4(2) . . ?
O1 P1 C39 111.56(19) . . ?
C33 P1 C27 108.1(2) . . ?
C33 P1 C39 107.2(2) . . ?
C39 P1 C27 108.5(2) . . ?
O2 P2 C1 111.74(18) . . ?
O2 P2 C7 112.50(19) . . ?
O2 P2 C8 109.6(2) . . ?
C1 P2 C7 105.9(2) . . ?
C1 P2 C8 108.3(2) . . ?
C7 P2 C8 108.7(2) . . ?
O3 P3 C14 109.75(19) . . ?
O3 P3 C20 112.1(2) . . ?
O3 P3 C21 111.4(2) . . ?
C14 P3 C21 110.1(2) . . ?
C20 P3 C14 107.0(2) . . ?
C20 P3 C21 106.3(2) . . ?
P1 O1 Dy1 174.91(19) . . ?
P2 O2 Dy1 160.0(2) . . ?
P3 O3 Dy1 177.39(19) . . ?
C2 C1 P2 120.7(3) . . ?
C2 C1 C6 120.1(4) . . ?
C6 C1 P2 119.2(3) . . ?
C1 C2 H2 119.8 . . ?
C3 C2 C1 120.5(4) . . ?
C3 C2 H2 119.8 . . ?
C2 C3 H3 120.3 . . ?
C2 C3 C4 119.4(5) . . ?
C4 C3 H3 120.3 . . ?
C3 C4 H4 119.8 . . ?
C5 C4 C3 120.4(4) . . ?
C5 C4 H4 119.8 . . ?
C4 C5 H5 119.7 . . ?
C4 C5 C6 120.6(4) . . ?
C6 C5 H5 119.7 . . ?
C1 C6 H6 120.5 . . ?
C5 C6 C1 119.0(4) . . ?
C5 C6 H6 120.5 . . ?
P2 C7 H7A 109.1 . . ?
P2 C7 H7B 109.1 . . ?
C7 C7 P2 112.5(4) 2_575 . ?
C7 C7 H7A 109.1 2_575 . ?
C7 C7 H7B 109.1 2_575 . ?
H7A C7 H7B 107.8 . . ?
C9 C8 P2 117.9(3) . . ?
C13 C8 P2 121.4(4) . . ?
C13 C8 C9 120.7(4) . . ?
C8 C9 H9 120.5 . . ?
C10 C9 C8 119.0(5) . . ?
C10 C9 H9 120.5 . . ?
C9 C10 H10 119.5 . . ?
C11 C10 C9 121.0(5) . . ?
C11 C10 H10 119.5 . . ?
C10 C11 H11 120.2 . . ?
C10 C11 C12 119.7(5) . . ?
C12 C11 H11 120.2 . . ?
C11 C12 H12 119.8 . . ?
C11 C12 C13 120.5(5) . . ?
C13 C12 H12 119.8 . . ?
C8 C13 C12 119.2(5) . . ?
C8 C13 H13 120.4 . . ?
C12 C13 H13 120.4 . . ?
C15 C14 P3 117.8(3) . . ?
C19 C14 P3 122.2(4) . . ?
C19 C14 C15 120.0(4) . . ?
C14 C15 H15 119.8 . . ?
C16 C15 C14 120.3(5) . . ?
C16 C15 H15 119.8 . . ?
C15 C16 H16 120.2 . . ?
C15 C16 C17 119.5(5) . . ?
C17 C16 H16 120.2 . . ?
C16 C17 H17 119.9 . . ?
C18 C17 C16 120.2(4) . . ?
C18 C17 H17 119.9 . . ?
C17 C18 H18 119.7 . . ?
C17 C18 C19 120.5(5) . . ?
C19 C18 H18 119.7 . . ?
C14 C19 C18 119.4(4) . . ?
C14 C19 H19 120.3 . . ?
C18 C19 H19 120.3 . . ?
P3 C20 H20A 109.5 . . ?
P3 C20 H20B 109.5 . . ?
C20 C20 P3 110.7(4) 2_675 . ?
C20 C20 H20A 109.5 2_675 . ?
C20 C20 H20B 109.5 2_675 . ?
H20A C20 H20B 108.1 . . ?
C22 C21 P3 117.9(4) . . ?
C22 C21 C26 120.2(4) . . ?
C26 C21 P3 121.9(4) . . ?
C21 C22 H22 119.9 . . ?
C23 C22 C21 120.2(5) . . ?
C23 C22 H22 119.9 . . ?
C22 C23 H23 120.1 . . ?
C22 C23 C24 119.7(5) . . ?
C24 C23 H23 120.1 . . ?
C23 C24 H24 119.8 . . ?
C23 C24 C25 120.4(5) . . ?
C25 C24 H24 119.8 . . ?
C24 C25 H25 119.7 . . ?
C24 C25 C26 120.6(6) . . ?
C26 C25 H25 119.7 . . ?
C21 C26 H26 120.6 . . ?
C25 C26 C21 118.8(5) . . ?
C25 C26 H26 120.6 . . ?
C28 C27 P1 117.8(3) . . ?
C32 C27 P1 121.8(3) . . ?
C32 C27 C28 120.4(4) . . ?
C27 C28 H28 120.5 . . ?
C29 C28 C27 118.9(4) . . ?
C29 C28 H28 120.5 . . ?
C28 C29 H29 119.4 . . ?
C30 C29 C28 121.2(4) . . ?
C30 C29 H29 119.4 . . ?
C29 C30 H30 119.9 . . ?
C29 C30 C31 120.2(5) . . ?
C31 C30 H30 119.9 . . ?
C30 C31 H31 120.4 . . ?
C32 C31 C30 119.3(5) . . ?
C32 C31 H31 120.4 . . ?
C27 C32 H32 120.0 . . ?
C31 C32 C27 120.0(4) . . ?
C31 C32 H32 120.0 . . ?
C34 C33 P1 119.9(4) . . ?
C34 C33 C38 119.5(5) . . ?
C38 C33 P1 120.6(4) . . ?
C33 C34 H34 120.1 . . ?
C35 C34 C33 119.7(5) . . ?
C35 C34 H34 120.1 . . ?
C34 C35 H35 119.9 . . ?
C36 C35 C34 120.3(5) . . ?
C36 C35 H35 119.9 . . ?
C35 C36 H36 119.6 . . ?
C37 C36 C35 120.8(5) . . ?
C37 C36 H36 119.6 . . ?
C36 C37 H37 120.0 . . ?
C36 C37 C38 120.1(4) . . ?
C38 C37 H37 120.0 . . ?
C33 C38 H38 120.2 . . ?
C37 C38 C33 119.6(4) . . ?
C37 C38 H38 120.2 . . ?
P1 C39 H39A 109.2 . . ?
P1 C39 H39B 109.2 . . ?
C39 C39 P1 111.8(4) 2_676 . ?
C39 C39 H39A 109.2 2_676 . ?
C39 C39 H39B 109.2 2_676 . ?
H39A C39 H39B 107.9 . . ?
C41 O4 H4A 109.5 . . ?
O4 C41 H41A 109.5 . . ?
O4 C41 H41B 109.5 . . ?
O4 C41 H41C 109.5 . . ?
H41A C41 H41B 109.5 . . ?
H41A C41 H41C 109.5 . . ?
H41B C41 H41C 109.5 . . ?
C42 O5 H5A 109.5 . . ?
O5 C42 H42A 109.5 . . ?
O5 C42 H42B 109.5 . . ?
O5 C42 H42C 109.5 . . ?
H42A C42 H42B 109.5 . . ?
H42A C42 H42C 109.5 . . ?
H42B C42 H42C 109.5 . . ?
C40 O7 H7 109.5 . . ?
O7 C40 H40A 109.5 . . ?
O7 C40 H40B 109.5 . . ?
O7 C40 H40C 109.5 . . ?
H40A C40 H40B 109.5 . . ?
H40A C40 H40C 109.5 . . ?
H40B C40 H40C 109.5 . . ?

loop_
_geom_bond_atom_site_label_1
_geom_bond_atom_site_label_2
_geom_bond_distance
_geom_bond_site_symmetry_2
_geom_bond_publ_flag
Dy1 Cl1 2.6584(11) . ?
Dy1 Cl2 2.5978(12) . ?
Dy1 Cl3 2.6698(11) . ?
Dy1 O1 2.234(3) . ?
Dy1 O2 2.226(3) . ?
Dy1 O3 2.271(3) . ?
P1 O1 1.513(3) . ?
P1 C27 1.802(4) . ?
P1 C33 1.792(5) . ?
P1 C39 1.797(4) . ?
P2 O2 1.513(3) . ?
P2 C1 1.794(4) . ?
P2 C7 1.797(4) . ?
P2 C8 1.799(5) . ?
P3 O3 1.504(3) . ?
P3 C14 1.797(4) . ?
P3 C20 1.797(4) . ?
P3 C21 1.800(5) . ?
C1 C2 1.390(6) . ?
C1 C6 1.400(6) . ?
C2 H2 0.9300 . ?
C2 C3 1.388(7) . ?
C3 H3 0.9300 . ?
C3 C4 1.394(7) . ?
C4 H4 0.9300 . ?
C4 C5 1.381(7) . ?
C5 H5 0.9300 . ?
C5 C6 1.394(7) . ?
C6 H6 0.9300 . ?
C7 C7 1.554(8) 2_575 ?
C7 H7A 0.9700 . ?
C7 H7B 0.9700 . ?
C8 C9 1.395(7) . ?
C8 C13 1.380(6) . ?
C9 H9 0.9300 . ?
C9 C10 1.380(7) . ?
C10 H10 0.9300 . ?
C10 C11 1.379(7) . ?
C11 H11 0.9300 . ?
C11 C12 1.380(8) . ?
C12 H12 0.9300 . ?
C12 C13 1.392(7) . ?
C13 H13 0.9300 . ?
C14 C15 1.386(6) . ?
C14 C19 1.386(6) . ?
C15 H15 0.9300 . ?
C15 C16 1.383(7) . ?
C16 H16 0.9300 . ?
C16 C17 1.395(7) . ?
C17 H17 0.9300 . ?
C17 C18 1.369(7) . ?
C18 H18 0.9300 . ?
C18 C19 1.394(6) . ?
C19 H19 0.9300 . ?
C20 C20 1.543(9) 2_675 ?
C20 H20A 0.9700 . ?
C20 H20B 0.9700 . ?
C21 C22 1.388(7) . ?
C21 C26 1.401(7) . ?
C22 H22 0.9300 . ?
C22 C23 1.382(7) . ?
C23 H23 0.9300 . ?
C23 C24 1.382(9) . ?
C24 H24 0.9300 . ?
C24 C25 1.384(9) . ?
C25 H25 0.9300 . ?
C25 C26 1.385(7) . ?
C26 H26 0.9300 . ?
C27 C28 1.395(6) . ?
C27 C32 1.386(6) . ?
C28 H28 0.9300 . ?
C28 C29 1.380(6) . ?
C29 H29 0.9300 . ?
C29 C30 1.363(7) . ?
C30 H30 0.9300 . ?
C30 C31 1.400(7) . ?
C31 H31 0.9300 . ?
C31 C32 1.382(6) . ?
C32 H32 0.9300 . ?
C33 C34 1.394(7) . ?
C33 C38 1.397(6) . ?
C34 H34 0.9300 . ?
C34 C35 1.383(7) . ?
C35 H35 0.9300 . ?
C35 C36 1.377(8) . ?
C36 H36 0.9300 . ?
C36 C37 1.364(7) . ?
C37 H37 0.9300 . ?
C37 C38 1.396(7) . ?
C38 H38 0.9300 . ?
C39 C39 1.539(8) 2_676 ?
C39 H39A 0.9700 . ?
C39 H39B 0.9700 . ?
O4 H4A 0.8200 . ?
O4 C41 1.372(10) . ?
C41 H41A 0.9600 . ?
C41 H41B 0.9600 . ?
C41 H41C 0.9600 . ?
O5 H5A 0.8200 . ?
O5 C42 1.393(16) . ?
C42 H42A 0.9600 . ?
C42 H42B 0.9600 . ?
C42 H42C 0.9600 . ?
O7 H7 0.8200 . ?
O7 C40 1.35(4) . ?
C40 H40A 0.9600 . ?
C40 H40B 0.9600 . ?
C40 H40C 0.9600 . ?

loop_
_geom_torsion_atom_site_label_1
_geom_torsion_atom_site_label_2
_geom_torsion_atom_site_label_3
_geom_torsion_atom_site_label_4
_geom_torsion
_geom_torsion_site_symmetry_1
_geom_torsion_site_symmetry_2
_geom_torsion_site_symmetry_3
_geom_torsion_site_symmetry_4
_geom_torsion_publ_flag
P1 C27 C28 C29 -176.8(4) . . . . ?
P1 C27 C32 C31 176.9(4) . . . . ?
P1 C33 C34 C35 178.1(4) . . . . ?
P1 C33 C38 C37 -177.7(4) . . . . ?
P2 C1 C2 C3 -179.0(4) . . . . ?
P2 C1 C6 C5 179.9(4) . . . . ?
P2 C8 C9 C10 -176.4(4) . . . . ?
P2 C8 C13 C12 176.6(4) . . . . ?
P3 C14 C15 C16 178.9(4) . . . . ?
P3 C14 C19 C18 -179.3(3) . . . . ?
P3 C21 C22 C23 179.2(4) . . . . ?
P3 C21 C26 C25 180.0(4) . . . . ?
O1 P1 C27 C28 -16.0(4) . . . . ?
O1 P1 C27 C32 167.6(4) . . . . ?
O1 P1 C33 C34 15.6(5) . . . . ?
O1 P1 C33 C38 -165.8(4) . . . . ?
O1 P1 C39 C39 64.4(5) . . . 2_676 ?
O2 P2 C1 C2 177.3(4) . . . . ?
O2 P2 C1 C6 -1.9(4) . . . . ?
O2 P2 C7 C7 -66.0(4) . . . 2_575 ?
O2 P2 C8 C9 -19.2(4) . . . . ?
O2 P2 C8 C13 163.2(4) . . . . ?
O3 P3 C14 C15 19.3(4) . . . . ?
O3 P3 C14 C19 -162.9(4) . . . . ?
O3 P3 C20 C20 -59.1(5) . . . 2_675 ?
O3 P3 C21 C22 19.4(4) . . . . ?
O3 P3 C21 C26 -160.6(4) . . . . ?
C1 P2 O2 Dy1 94.1(5) . . . . ?
C1 P2 C7 C7 171.7(4) . . . 2_575 ?
C1 P2 C8 C9 102.9(4) . . . . ?
C1 P2 C8 C13 -74.7(4) . . . . ?
C1 C2 C3 C4 -1.4(7) . . . . ?
C2 C1 C6 C5 0.6(7) . . . . ?
C2 C3 C4 C5 1.6(8) . . . . ?
C3 C4 C5 C6 -0.8(8) . . . . ?
C4 C5 C6 C1 -0.4(8) . . . . ?
C6 C1 C2 C3 0.2(7) . . . . ?
C7 P2 O2 Dy1 -24.9(6) . . . . ?
C7 P2 C1 C2 -59.8(4) . . . . ?
C7 P2 C1 C6 121.0(4) . . . . ?
C7 P2 C8 C9 -142.4(4) . . . . ?
C7 P2 C8 C13 39.9(4) . . . . ?
C8 P2 O2 Dy1 -145.9(5) . . . . ?
C8 P2 C1 C2 56.6(4) . . . . ?
C8 P2 C1 C6 -122.6(4) . . . . ?
C8 P2 C7 C7 55.6(5) . . . 2_575 ?
C8 C9 C10 C11 -0.6(8) . . . . ?
C9 C8 C13 C12 -1.0(7) . . . . ?
C9 C10 C11 C12 -0.3(8) . . . . ?
C10 C11 C12 C13 0.5(8) . . . . ?
C11 C12 C13 C8 0.1(8) . . . . ?
C13 C8 C9 C10 1.3(7) . . . . ?
C14 P3 C20 C20 61.3(5) . . . 2_675 ?
C14 P3 C21 C22 -102.6(4) . . . . ?
C14 P3 C21 C26 77.3(4) . . . . ?
C14 C15 C16 C17 -0.5(7) . . . . ?
C15 C14 C19 C18 -1.5(7) . . . . ?
C15 C16 C17 C18 0.4(8) . . . . ?
C16 C17 C18 C19 -1.0(7) . . . . ?
C17 C18 C19 C14 1.5(7) . . . . ?
C19 C14 C15 C16 1.0(7) . . . . ?
C20 P3 C14 C15 -102.5(4) . . . . ?
C20 P3 C14 C19 75.3(4) . . . . ?
C20 P3 C21 C22 141.8(4) . . . . ?
C20 P3 C21 C26 -38.3(4) . . . . ?
C21 P3 C14 C15 142.3(4) . . . . ?
C21 P3 C14 C19 -39.9(4) . . . . ?
C21 P3 C20 C20 179.0(4) . . . 2_675 ?
C21 C22 C23 C24 0.6(7) . . . . ?
C22 C21 C26 C25 -0.1(7) . . . . ?
C22 C23 C24 C25 0.4(8) . . . . ?
C23 C24 C25 C26 -1.2(9) . . . . ?
C24 C25 C26 C21 1.0(8) . . . . ?
C26 C21 C22 C23 -0.7(7) . . . . ?
C27 P1 C33 C34 -105.2(4) . . . . ?
C27 P1 C33 C38 73.3(4) . . . . ?
C27 P1 C39 C39 -174.4(4) . . . 2_676 ?
C27 C28 C29 C30 0.6(8) . . . . ?
C28 C27 C32 C31 0.6(7) . . . . ?
C28 C29 C30 C31 -0.9(8) . . . . ?
C29 C30 C31 C32 1.1(8) . . . . ?
C30 C31 C32 C27 -0.9(7) . . . . ?
C32 C27 C28 C29 -0.4(7) . . . . ?
C33 P1 C27 C28 105.9(4) . . . . ?
C33 P1 C27 C32 -70.6(4) . . . . ?
C33 P1 C39 C39 -57.9(5) . . . 2_676 ?
C33 C34 C35 C36 -0.1(9) . . . . ?
C34 C33 C38 C37 0.9(7) . . . . ?
C34 C35 C36 C37 0.1(9) . . . . ?
C35 C36 C37 C38 0.3(8) . . . . ?
C36 C37 C38 C33 -0.8(7) . . . . ?
C38 C33 C34 C35 -0.5(8) . . . . ?
C39 P1 C27 C28 -138.2(4) . . . . ?
C39 P1 C27 C32 45.4(4) . . . . ?
C39 P1 C33 C34 138.0(4) . . . . ?
C39 P1 C33 C38 -43.5(4) . . . . ?
